data_7021998
loop_
_publ_author_name
'Pokharel, Uttam R.'
'Fronczek, Frank R.'
'Maverick, Andrew W.'

_publ_section_title
;
 Cyclic pyridyltriazole-Cu(ii) dimers as supramolecular hosts.
;
_journal_issue 39
_journal_name_full 'Dalton transactions (Cambridge, England : 2003)'
_journal_page_first 14064
_journal_page_last 14067
_journal_paper_doi 10.1039/c3dt52208c
_journal_volume 42
_journal_year 2013
_chemical_formula_moiety 'C61 H61 Cu2 N19 O2, 4(F6 P), 5.55(C3 H7 N O)'
_chemical_formula_sum 'C77.65 H99.85 Cu2 F24 N24.55 O7.55 P4'
_chemical_formula_weight 2204.93
_chemical_name_systematic
;
?
;
_space_group_IT_number 2
_symmetry_cell_setting triclinic
_symmetry_space_group_name_Hall '-P 1'
_symmetry_space_group_name_H-M 'P -1'
_atom_sites_solution_hydrogens geom
_atom_sites_solution_primary direct
_atom_sites_solution_secondary difmap
_audit_creation_method SHELXL-97
_cell_angle_alpha 88.774(3)
_cell_angle_beta 86.565(3)
_cell_angle_gamma 81.906(3)
_cell_formula_units_Z 2
_cell_length_a 13.0571(11)
_cell_length_b 14.5591(12)
_cell_length_c 24.932(2)
_cell_measurement_reflns_used 9882
_cell_measurement_temperature 90.0(5)
_cell_measurement_theta_max 68.20
_cell_measurement_theta_min 4.79
_cell_volume 4683.5(7)
_computing_cell_refinement 'Bruker (2006) Apex-II '
_computing_data_collection 'Bruker (2006) Apex-II'
_computing_data_reduction 'Bruker (2006) Apex-II '
_computing_molecular_graphics 'ORTEP-3 for Windows (Farrugia, 1997)'
_computing_publication_material 'Bruker SHELXTL (Sheldrick, 2008)'
_computing_structure_refinement 'SHELXL-97 (Sheldrick, 2008)'
_computing_structure_solution 'SHELXS-97 (Sheldrick, 2008)'
_diffrn_ambient_temperature 90.0(5)
_diffrn_measured_fraction_theta_full 0.961
_diffrn_measured_fraction_theta_max 0.961
_diffrn_measurement_device_type 'Bruker Kappa APEX-II DUO'
_diffrn_measurement_method '\f and \w scans'
_diffrn_radiation_monochromator 'QUAZAR multilayer optics'
_diffrn_radiation_source 'I\mS microfocus'
_diffrn_radiation_type CuK\a
_diffrn_radiation_wavelength 1.54184
_diffrn_reflns_av_R_equivalents 0.0369
_diffrn_reflns_av_sigmaI/netI 0.0344
_diffrn_reflns_limit_h_max 15
_diffrn_reflns_limit_h_min -14
_diffrn_reflns_limit_k_max 17
_diffrn_reflns_limit_k_min -17
_diffrn_reflns_limit_l_max 29
_diffrn_reflns_limit_l_min -29
_diffrn_reflns_number 61972
_diffrn_reflns_theta_full 68.24
_diffrn_reflns_theta_max 68.24
_diffrn_reflns_theta_min 1.78
_exptl_absorpt_coefficient_mu 2.221
_exptl_absorpt_correction_T_max 0.7765
_exptl_absorpt_correction_T_min 0.6651
_exptl_absorpt_correction_type multi-scan
_exptl_absorpt_process_details 'SADABS (Sheldrick, 2004)'
_exptl_crystal_colour blue
_exptl_crystal_density_diffrn 1.564
_exptl_crystal_density_method 'not measured'
_exptl_crystal_description parallelepiped
_exptl_crystal_F_000 2264
_exptl_crystal_size_max 0.20
_exptl_crystal_size_mid 0.16
_exptl_crystal_size_min 0.12
_platon_squeeze_details
;
The 124 electrons removed by SQUEEZE correspond to 3.1 molecules of DMF per
unit cell, or 1.55 molecules per Cu dimer. This solvent is included in the
formula, FW, density, etc., but is not in the model.
;
_refine_diff_density_max 1.787
_refine_diff_density_min -1.191
_refine_diff_density_rms 0.132
_refine_ls_extinction_method none
_refine_ls_goodness_of_fit_ref 1.045
_refine_ls_hydrogen_treatment mixed
_refine_ls_matrix_type full
_refine_ls_number_parameters 1242
_refine_ls_number_reflns 16478
_refine_ls_number_restraints 48
_refine_ls_restrained_S_all 1.058
_refine_ls_R_factor_all 0.0792
_refine_ls_R_factor_gt 0.0757
_refine_ls_shift/su_max 0.001
_refine_ls_shift/su_mean 0.000
_refine_ls_structure_factor_coef Fsqd
_refine_ls_weighting_details 'calc w=1/[\s^2^(Fo^2^)+(0.1196P)^2^+12.0416P] where P=(Fo^2^+2Fc^2^)/3'
_refine_ls_weighting_scheme calc
_refine_ls_wR_factor_gt 0.2100
_refine_ls_wR_factor_ref 0.2136
_reflns_number_gt 15083
_reflns_number_total 16478
_reflns_threshold_expression I>2\s(I)
_cod_data_source_file c3dt52208c.txt
_cod_data_source_block Uttam27
_cod_depositor_comments
;
The following automatic conversions were performed:

'_symmetry_cell_setting' value 'Triclinic' changed to 'triclinic'
according to /home/saulius/struct/CIF-dictionaries/cif_core.dic
dictionary named 'cif_core.dic' version 2.4.2 from 2011-04-26.

Automatic conversion script
Id: cif_fix_values 1891 2012-01-12 08:04:46Z andrius 
;
_cod_original_cell_volume 4683.4(7)
_cod_original_sg_symbol_Hall '-P 1 '
_cod_original_sg_symbol_H-M 'P -1 '
_cod_database_code 7021998

loop_
_symmetry_equiv_pos_as_xyz
'x, y, z'
'-x, -y, -z'

loop_
_atom_site_label
_atom_site_type_symbol
_atom_site_fract_x
_atom_site_fract_y
_atom_site_fract_z
_atom_site_U_iso_or_equiv
_atom_site_adp_type
_atom_site_occupancy
_atom_site_symmetry_multiplicity
_atom_site_calc_flag
_atom_site_refinement_flags
_atom_site_disorder_assembly
_atom_site_disorder_group
Cu1 Cu 0.21299(4) 0.62319(3) 0.754542(19) 0.02349(15) Uani 1 1 d . . .
Cu2 Cu 0.75398(4) 0.36015(4) 0.74139(2) 0.02850(16) Uani 1 1 d . . .
N1 N 0.1523(2) 0.5278(2) 0.80382(12) 0.0251(6) Uani 1 1 d . . .
N2 N 0.1644(2) 0.5435(2) 0.69895(12) 0.0243(6) Uani 1 1 d . . .
N3 N 0.1697(2) 0.5407(2) 0.64608(12) 0.0269(6) Uani 1 1 d . . .
N4 N 0.1334(2) 0.4625(2) 0.63365(12) 0.0276(6) Uani 1 1 d . . .
N5 N 0.6948(3) 0.2459(2) 0.59908(14) 0.0371(8) Uani 1 1 d . . .
N6 N 0.7241(3) 0.3186(2) 0.62297(14) 0.0362(8) Uani 1 1 d . . .
N7 N 0.7226(2) 0.2982(2) 0.67469(13) 0.0304(7) Uani 1 1 d . . .
N8 N 0.7063(2) 0.2432(2) 0.77536(14) 0.0296(7) Uani 1 1 d . . .
N9 N 0.2457(2) 0.7317(2) 0.70653(12) 0.0260(6) Uani 1 1 d . . .
N10 N 0.2568(2) 0.7054(2) 0.81056(12) 0.0246(6) Uani 1 1 d . . .
N11 N 0.2629(2) 0.7020(2) 0.86309(12) 0.0264(6) Uani 1 1 d . . .
N12 N 0.2916(2) 0.7834(2) 0.87604(12) 0.0263(6) Uani 1 1 d . . .
N13 N 0.8075(2) 0.4845(2) 0.88310(14) 0.0324(7) Uani 1 1 d . . .
N14 N 0.7727(2) 0.4117(2) 0.86083(13) 0.0306(7) Uani 1 1 d . . .
N15 N 0.7838(2) 0.4257(2) 0.80838(13) 0.0287(7) Uani 1 1 d . . .
N16 N 0.8174(2) 0.4688(2) 0.70671(13) 0.0291(7) Uani 1 1 d . . .
N17 N 0.3844(2) 0.5332(2) 0.74686(11) 0.0228(6) Uani 1 1 d . . .
N18 N 0.5719(2) 0.4440(2) 0.74255(12) 0.0243(6) Uani 1 1 d . . .
C1 C 0.1435(3) 0.5278(3) 0.85781(15) 0.0285(8) Uani 1 1 d . . .
H1 H 0.1682 0.5760 0.8762 0.034 Uiso 1 1 calc R . .
C2 C 0.1001(3) 0.4607(3) 0.88748(16) 0.0325(8) Uani 1 1 d . . .
H2 H 0.0950 0.4630 0.9256 0.039 Uiso 1 1 calc R . .
C3 C 0.0640(3) 0.3895(3) 0.86124(16) 0.0334(8) Uani 1 1 d . . .
H3 H 0.0344 0.3422 0.8810 0.040 Uiso 1 1 calc R . .
C4 C 0.0721(3) 0.3890(3) 0.80526(16) 0.0297(8) Uani 1 1 d . . .
H4 H 0.0478 0.3415 0.7860 0.036 Uiso 1 1 calc R . .
C5 C 0.1158(3) 0.4588(2) 0.77822(14) 0.0249(7) Uani 1 1 d . . .
C6 C 0.1256(3) 0.4682(2) 0.71988(15) 0.0253(7) Uani 1 1 d . . .
C7 C 0.1048(3) 0.4153(3) 0.67777(15) 0.0286(8) Uani 1 1 d . . .
H7 H 0.0767 0.3585 0.6795 0.034 Uiso 1 1 calc R . .
C8 C 0.1247(3) 0.4403(3) 0.57673(15) 0.0342(8) Uani 1 1 d . . .
H8A H 0.0757 0.4895 0.5603 0.041 Uiso 1 1 calc R . .
H8B H 0.0963 0.3810 0.5747 0.041 Uiso 1 1 calc R . .
C9 C 0.2282(3) 0.4325(3) 0.54528(15) 0.0314(8) Uani 1 1 d . . .
C10 C 0.2351(3) 0.4792(3) 0.49478(16) 0.0369(9) Uani 1 1 d . . .
H10 H 0.1758 0.5171 0.4823 0.044 Uiso 1 1 calc R . .
C11 C 0.3248(4) 0.4702(3) 0.46427(17) 0.0399(9) Uani 1 1 d . . .
H11 H 0.3274 0.5005 0.4302 0.048 Uiso 1 1 calc R . .
C12 C 0.4162(3) 0.4156(3) 0.48280(16) 0.0350(9) Uani 1 1 d . . .
C13 C 0.5126(4) 0.4065(3) 0.45286(17) 0.0425(10) Uani 1 1 d . . .
H13 H 0.5179 0.4370 0.4189 0.051 Uiso 1 1 calc R . .
C14 C 0.5980(4) 0.3547(3) 0.47214(17) 0.0429(10) Uani 1 1 d . . .
H14 H 0.6622 0.3499 0.4517 0.052 Uiso 1 1 calc R . .
C15 C 0.5922(3) 0.3076(3) 0.52236(17) 0.0380(9) Uani 1 1 d . . .
C16 C 0.5003(3) 0.3155(3) 0.55232(16) 0.0352(9) Uani 1 1 d . . .
H16 H 0.4968 0.2842 0.5861 0.042 Uiso 1 1 calc R . .
C17 C 0.4101(3) 0.3699(3) 0.53370(15) 0.0322(8) Uani 1 1 d . . .
C18 C 0.3142(3) 0.3792(3) 0.56412(15) 0.0327(8) Uani 1 1 d . . .
H18 H 0.3093 0.3484 0.5979 0.039 Uiso 1 1 calc R . .
C19 C 0.6891(4) 0.2489(4) 0.54026(18) 0.0456(11) Uani 1 1 d . . .
H19A H 0.6913 0.1850 0.5271 0.055 Uiso 1 1 calc R . .
H19B H 0.7504 0.2742 0.5239 0.055 Uiso 1 1 calc R . .
C20 C 0.6737(3) 0.1795(3) 0.63452(19) 0.0397(10) Uani 1 1 d . . .
H20 H 0.6518 0.1217 0.6273 0.048 Uiso 1 1 calc R . .
C21 C 0.6911(3) 0.2138(3) 0.68374(17) 0.0312(8) Uani 1 1 d . . .
C22 C 0.6840(3) 0.1812(3) 0.73944(17) 0.0327(8) Uani 1 1 d . . .
C23 C 0.6556(4) 0.0956(3) 0.7553(2) 0.0428(10) Uani 1 1 d . . .
H23 H 0.6393 0.0536 0.7295 0.051 Uiso 1 1 calc R . .
C24 C 0.6517(4) 0.0732(3) 0.8096(2) 0.0502(12) Uani 1 1 d . . .
H24 H 0.6327 0.0152 0.8215 0.060 Uiso 1 1 calc R . .
C25 C 0.6758(4) 0.1359(3) 0.8463(2) 0.0459(11) Uani 1 1 d . . .
H25 H 0.6737 0.1215 0.8836 0.055 Uiso 1 1 calc R . .
C26 C 0.7029(3) 0.2202(3) 0.82756(17) 0.0350(9) Uani 1 1 d . . .
H26 H 0.7197 0.2631 0.8527 0.042 Uiso 1 1 calc R . .
C27 C 0.2334(3) 0.7411(3) 0.65314(15) 0.0314(8) Uani 1 1 d . . .
H27 H 0.2124 0.6914 0.6345 0.038 Uiso 1 1 calc R . .
C28 C 0.2502(4) 0.8202(3) 0.62496(17) 0.0424(10) Uani 1 1 d . . .
H28 H 0.2409 0.8249 0.5875 0.051 Uiso 1 1 calc R . .
C29 C 0.2809(4) 0.8932(3) 0.65181(19) 0.0470(11) Uani 1 1 d . . .
H29 H 0.2929 0.9483 0.6329 0.056 Uiso 1 1 calc R . .
C30 C 0.2938(4) 0.8848(3) 0.70654(18) 0.0415(10) Uani 1 1 d . . .
H30 H 0.3150 0.9338 0.7258 0.050 Uiso 1 1 calc R . .
C31 C 0.2750(3) 0.8033(2) 0.73261(15) 0.0289(8) Uani 1 1 d . . .
C32 C 0.2810(3) 0.7872(2) 0.79038(15) 0.0277(8) Uani 1 1 d . . .
C33 C 0.3043(3) 0.8382(2) 0.83257(16) 0.0302(8) Uani 1 1 d . . .
H33 H 0.3247 0.8983 0.8314 0.036 Uiso 1 1 calc R . .
C34 C 0.2981(3) 0.8060(3) 0.93297(15) 0.0296(8) Uani 1 1 d . . .
H34A H 0.2288 0.8070 0.9516 0.035 Uiso 1 1 calc R . .
H34B H 0.3181 0.8688 0.9352 0.035 Uiso 1 1 calc R . .
C35 C 0.3753(3) 0.7377(3) 0.96168(15) 0.0290(8) Uani 1 1 d . . .
C36 C 0.3535(3) 0.7166(3) 1.01629(16) 0.0328(8) Uani 1 1 d . . .
H36 H 0.2904 0.7440 1.0339 0.039 Uiso 1 1 calc R . .
C37 C 0.4223(3) 0.6571(3) 1.04429(16) 0.0337(8) Uani 1 1 d . . .
H37 H 0.4060 0.6434 1.0810 0.040 Uiso 1 1 calc R . .
C38 C 0.5175(3) 0.6156(3) 1.01934(15) 0.0320(8) Uani 1 1 d . . .
C39 C 0.5900(3) 0.5515(3) 1.04679(16) 0.0348(9) Uani 1 1 d . . .
H39 H 0.5752 0.5359 1.0833 0.042 Uiso 1 1 calc R . .
C40 C 0.6799(3) 0.5127(3) 1.02133(16) 0.0356(9) Uani 1 1 d . . .
H40 H 0.7277 0.4707 1.0403 0.043 Uiso 1 1 calc R . .
C41 C 0.7032(3) 0.5345(3) 0.96643(17) 0.0333(8) Uani 1 1 d . . .
C42 C 0.6346(3) 0.5945(3) 0.93905(16) 0.0323(8) Uani 1 1 d . . .
H42 H 0.6503 0.6082 0.9023 0.039 Uiso 1 1 calc R . .
C43 C 0.5398(3) 0.6369(3) 0.96458(15) 0.0300(8) Uani 1 1 d . . .
C44 C 0.4666(3) 0.6982(3) 0.93642(16) 0.0305(8) Uani 1 1 d . . .
H44 H 0.4811 0.7122 0.8996 0.037 Uiso 1 1 calc R . .
C45 C 0.8062(3) 0.4891(3) 0.94185(17) 0.0382(9) Uani 1 1 d . . .
H45A H 0.8614 0.5245 0.9519 0.046 Uiso 1 1 calc R . .
H45B H 0.8216 0.4254 0.9568 0.046 Uiso 1 1 calc R . .
C46 C 0.8392(3) 0.5437(3) 0.84586(18) 0.0348(9) Uani 1 1 d . . .
H46 H 0.8663 0.5996 0.8517 0.042 Uiso 1 1 calc R . .
C47 C 0.8241(3) 0.5060(3) 0.79755(17) 0.0304(8) Uani 1 1 d . . .
C48 C 0.8447(3) 0.5301(3) 0.74144(17) 0.0316(8) Uani 1 1 d . . .
C49 C 0.8902(3) 0.6072(3) 0.7247(2) 0.0401(10) Uani 1 1 d . . .
H49 H 0.9087 0.6487 0.7502 0.048 Uiso 1 1 calc R . .
C50 C 0.9079(3) 0.6226(3) 0.6702(2) 0.0459(11) Uani 1 1 d . . .
H50 H 0.9384 0.6750 0.6575 0.055 Uiso 1 1 calc R . .
C51 C 0.8802(3) 0.5603(3) 0.6347(2) 0.0443(10) Uani 1 1 d . . .
H51 H 0.8919 0.5694 0.5971 0.053 Uiso 1 1 calc R . .
C52 C 0.8355(3) 0.4847(3) 0.65389(17) 0.0370(9) Uani 1 1 d . . .
H52 H 0.8169 0.4424 0.6289 0.044 Uiso 1 1 calc R . .
C53 C 0.4561(3) 0.5865(3) 0.71564(15) 0.0288(8) Uani 1 1 d . . .
H53A H 0.4568 0.6469 0.7330 0.035 Uiso 1 1 calc R . .
H53B H 0.4316 0.5989 0.6790 0.035 Uiso 1 1 calc R . .
C54 C 0.5671(3) 0.5325(3) 0.71183(16) 0.0305(8) Uani 1 1 d . . .
H54A H 0.5888 0.5196 0.6737 0.037 Uiso 1 1 calc R . .
H54B H 0.6157 0.5710 0.7262 0.037 Uiso 1 1 calc R . .
C55 C 0.4991(3) 0.3883(3) 0.71950(17) 0.0325(8) Uani 1 1 d . . .
H55A H 0.4986 0.3296 0.7403 0.039 Uiso 1 1 calc R . .
H55B H 0.5228 0.3725 0.6819 0.039 Uiso 1 1 calc R . .
C56 C 0.3878(3) 0.4423(3) 0.72072(17) 0.0314(8) Uani 1 1 d . . .
H56A H 0.3653 0.4522 0.6836 0.038 Uiso 1 1 calc R . .
H56B H 0.3394 0.4055 0.7407 0.038 Uiso 1 1 calc R . .
C57 C 0.4228(3) 0.5155(3) 0.80121(14) 0.0292(8) Uani 1 1 d . . .
H57A H 0.3774 0.4771 0.8222 0.035 Uiso 1 1 calc R . .
H57B H 0.4200 0.5752 0.8199 0.035 Uiso 1 1 calc R . .
C58 C 0.5353(3) 0.4651(3) 0.79836(15) 0.0306(8) Uani 1 1 d . . .
H58A H 0.5811 0.5047 0.8141 0.037 Uiso 1 1 calc R . .
H58B H 0.5387 0.4067 0.8197 0.037 Uiso 1 1 calc R . .
O1 O 0.9239(2) 0.2751(2) 0.73880(16) 0.0482(8) Uani 1 1 d D . .
H1W H 0.929(5) 0.249(4) 0.7698(11) 0.072 Uiso 1 1 d D . .
H2W H 0.939(5) 0.227(3) 0.7170(17) 0.072 Uiso 1 1 d D . .
O2 O 0.0466(2) 0.7293(2) 0.76561(15) 0.0510(8) Uani 1 1 d . . .
N20 N -0.0599(4) 0.8554(4) 0.7872(3) 0.103(3) Uani 1 1 d . . .
C59 C 0.0064(4) 0.7858(4) 0.7956(2) 0.0562(13) Uani 1 1 d . . .
H59 H 0.0268 0.7781 0.8316 0.067 Uiso 1 1 calc R . .
C60 C -0.0827(12) 0.8795(9) 0.7317(6) 0.173(6) Uani 1 1 d . . .
H60A H -0.0239 0.8540 0.7077 0.260 Uiso 1 1 calc R . .
H60B H -0.0949 0.9472 0.7274 0.260 Uiso 1 1 calc R . .
H60C H -0.1447 0.8535 0.7227 0.260 Uiso 1 1 calc R . .
C61 C -0.1193(6) 0.9064(7) 0.8347(5) 0.132(4) Uani 1 1 d . . .
H61A H -0.1863 0.8839 0.8412 0.197 Uiso 1 1 calc R . .
H61B H -0.1305 0.9731 0.8267 0.197 Uiso 1 1 calc R . .
H61C H -0.0792 0.8948 0.8668 0.197 Uiso 1 1 calc R . .
P1 P 0.97873(9) 0.27656(8) 0.48582(5) 0.0430(3) Uani 1 1 d . . .
F1 F 0.9331(2) 0.18032(19) 0.49421(13) 0.0544(7) Uani 1 1 d . . .
F2 F 0.9241(2) 0.3131(2) 0.54166(12) 0.0554(7) Uani 1 1 d . . .
F3 F 1.0232(2) 0.3739(2) 0.47768(12) 0.0546(7) Uani 1 1 d . . .
F4 F 1.0334(3) 0.2418(2) 0.42952(14) 0.0699(9) Uani 1 1 d . . .
F5 F 1.0797(2) 0.2361(2) 0.51584(16) 0.0704(9) Uani 1 1 d . . .
F6 F 0.8775(2) 0.31872(19) 0.45590(11) 0.0504(6) Uani 1 1 d . . .
P2 P 0.61757(10) 0.78179(8) 0.78495(6) 0.0502(3) Uani 1 1 d . . .
F7 F 0.7181(3) 0.7541(2) 0.81853(18) 0.0840(12) Uani 1 1 d . . .
F8 F 0.6723(2) 0.72263(19) 0.73524(14) 0.0585(8) Uani 1 1 d . . .
F9 F 0.5161(2) 0.8070(2) 0.75140(13) 0.0642(8) Uani 1 1 d . . .
F10 F 0.5630(3) 0.8418(3) 0.83394(16) 0.0863(12) Uani 1 1 d . . .
F11 F 0.5730(3) 0.6912(2) 0.80907(12) 0.0635(8) Uani 1 1 d . . .
F12 F 0.6614(3) 0.8715(2) 0.76129(18) 0.0793(11) Uani 1 1 d . . .
P3 P 0.30885(14) 0.16847(9) 0.69676(8) 0.0700(5) Uani 1 1 d . . .
F13 F 0.2544(3) 0.2410(3) 0.73970(16) 0.0848(11) Uani 1 1 d . . .
F14 F 0.2232(4) 0.1009(3) 0.7077(2) 0.1149(17) Uani 1 1 d . . .
F15 F 0.3583(4) 0.0977(3) 0.6525(3) 0.133(2) Uani 1 1 d . . .
F16 F 0.3820(3) 0.2389(2) 0.67481(16) 0.0786(10) Uani 1 1 d . . .
F17 F 0.3805(8) 0.1233(6) 0.7383(3) 0.229(5) Uani 1 1 d . . .
F18 F 0.2277(3) 0.2208(3) 0.65235(19) 0.0927(12) Uani 1 1 d . . .
P4 P 1.00760(9) 0.29108(8) 1.02599(5) 0.0407(3) Uani 1 1 d D . .
F19 F 0.9530(4) 0.2740(3) 0.97244(16) 0.0995(14) Uani 1 1 d D A .
F20 F 1.0596(4) 0.3132(3) 1.07842(16) 0.1030(17) Uani 1 1 d D A .
F21 F 1.0735(8) 0.1914(6) 1.0154(4) 0.077(3) Uani 0.458(13) 1 d PD A 1
F22 F 1.0805(13) 0.3379(11) 0.9881(4) 0.127(7) Uani 0.458(13) 1 d PD A 1
F23 F 0.9292(14) 0.3767(9) 1.0389(4) 0.129(9) Uani 0.458(13) 1 d PD A 1
F24 F 0.9395(6) 0.2350(10) 1.0682(3) 0.085(4) Uani 0.458(13) 1 d PD A 1
F25 F 1.1181(6) 0.2697(11) 0.9996(7) 0.167(7) Uani 0.542(13) 1 d PD A 2
F26 F 1.0076(6) 0.4011(4) 1.0083(3) 0.055(2) Uani 0.542(13) 1 d PD A 2
F27 F 0.8922(5) 0.3233(7) 1.0447(4) 0.078(3) Uani 0.542(13) 1 d PD A 2
F28 F 0.9989(14) 0.1920(5) 1.0433(5) 0.130(7) Uani 0.542(13) 1 d PD A 2
O3 O 0.3409(3) 0.0231(2) 0.88496(15) 0.0517(8) Uani 1 1 d . . .
N21 N 0.3467(4) 0.1770(3) 0.87571(19) 0.0545(11) Uani 1 1 d . . .
C62 C 0.3763(4) 0.0899(3) 0.8651(2) 0.0485(11) Uani 1 1 d . . .
H62 H 0.4319 0.0769 0.8388 0.058 Uiso 1 1 calc R . .
C63 C 0.2535(9) 0.2057(5) 0.9089(5) 0.127(4) Uani 1 1 d . . .
H63A H 0.1950 0.2217 0.8860 0.190 Uiso 1 1 calc R . .
H63B H 0.2627 0.2599 0.9297 0.190 Uiso 1 1 calc R . .
H63C H 0.2396 0.1548 0.9334 0.190 Uiso 1 1 calc R . .
C64 C 0.3903(6) 0.2529(4) 0.8489(3) 0.082(2) Uani 1 1 d . . .
H64A H 0.4149 0.2916 0.8757 0.122 Uiso 1 1 calc R . .
H64B H 0.3371 0.2903 0.8286 0.122 Uiso 1 1 calc R . .
H64C H 0.4485 0.2280 0.8243 0.122 Uiso 1 1 calc R . .
O4 O 0.9391(3) 0.2034(3) 0.84343(16) 0.0620(10) Uani 1 1 d . . .
N22 N 1.0389(4) 0.0760(4) 0.8728(2) 0.0712(14) Uani 1 1 d . . .
C65 C 0.9616(4) 0.1429(3) 0.8772(2) 0.0500(11) Uani 1 1 d . . .
H65 H 0.9189 0.1449 0.9095 0.060 Uiso 1 1 calc R . .
C66 C 1.1032(6) 0.0638(7) 0.8195(4) 0.102(3) Uani 1 1 d . . .
H66A H 1.0723 0.1080 0.7928 0.154 Uiso 1 1 calc R . .
H66B H 1.1044 0.0004 0.8068 0.154 Uiso 1 1 calc R . .
H66C H 1.1741 0.0751 0.8248 0.154 Uiso 1 1 calc R . .
C67 C 1.0666(7) 0.0095(6) 0.9155(4) 0.113(3) Uani 1 1 d . . .
H67A H 1.0187 0.0235 0.9470 0.170 Uiso 1 1 calc R . .
H67B H 1.1375 0.0133 0.9252 0.170 Uiso 1 1 calc R . .
H67C H 1.0622 -0.0533 0.9032 0.170 Uiso 1 1 calc R . .
O5 O 0.9281(4) 0.1373(4) 0.6713(2) 0.0937(16) Uani 1 1 d . . .
N23 N 1.0013(5) 0.0508(4) 0.6028(2) 0.0813(16) Uani 1 1 d . . .
C68 C 0.9984(5) 0.1115(6) 0.6394(3) 0.087(2) Uani 1 1 d . . .
H68 H 1.0593 0.1397 0.6416 0.104 Uiso 1 1 calc R . .
C69 C 0.9097(7) 0.0104(5) 0.5923(4) 0.095(2) Uani 1 1 d . . .
H69A H 0.8591 0.0212 0.6230 0.142 Uiso 1 1 calc R . .
H69B H 0.9284 -0.0565 0.5870 0.142 Uiso 1 1 calc R . .
H69C H 0.8794 0.0391 0.5599 0.142 Uiso 1 1 calc R . .
C70 C 1.0915(7) 0.0273(5) 0.5656(3) 0.089(2) Uani 1 1 d . . .
H70A H 1.0735 0.0471 0.5291 0.134 Uiso 1 1 calc R . .
H70B H 1.1132 -0.0399 0.5665 0.134 Uiso 1 1 calc R . .
H70C H 1.1483 0.0591 0.5763 0.134 Uiso 1 1 calc R . .
O6 O 0.2467(6) -0.0590(3) 1.03202(17) 0.108(2) Uani 1 1 d . . .
N24 N 0.3308(10) 0.0664(5) 1.0445(4) 0.160(5) Uani 1 1 d . . .
C72 C 0.4407(12) 0.0224(18) 1.0547(11) 0.37(2) Uani 1 1 d . . .
H72A H 0.4413 -0.0094 1.0898 0.556 Uiso 1 1 calc R . .
H72B H 0.4860 0.0707 1.0545 0.556 Uiso 1 1 calc R . .
H72C H 0.4657 -0.0225 1.0265 0.556 Uiso 1 1 calc R . .
C71 C 0.2668(6) 0.0178(4) 1.0310(3) 0.0716(18) Uani 1 1 d . . .
H71 H 0.2141 0.0564 1.0131 0.086 Uiso 1 1 calc R . .
C73 C 0.3362(9) 0.1616(6) 1.0411(5) 0.127(4) Uani 1 1 d . . .
H73A H 0.2774 0.1927 1.0219 0.191 Uiso 1 1 calc R . .
H73B H 0.4011 0.1720 1.0216 0.191 Uiso 1 1 calc R . .
H73C H 0.3338 0.1868 1.0773 0.191 Uiso 1 1 calc R . .

loop_
_atom_site_aniso_label
_atom_site_aniso_U_11
_atom_site_aniso_U_22
_atom_site_aniso_U_33
_atom_site_aniso_U_23
_atom_site_aniso_U_13
_atom_site_aniso_U_12
Cu1 0.0246(3) 0.0242(3) 0.0226(3) -0.0046(2) -0.0003(2) -0.0066(2)
Cu2 0.0286(3) 0.0259(3) 0.0320(3) -0.0090(2) 0.0042(2) -0.0085(2)
N1 0.0205(14) 0.0276(15) 0.0269(15) -0.0037(12) 0.0009(11) -0.0029(11)
N2 0.0221(14) 0.0250(15) 0.0254(15) -0.0035(12) -0.0006(11) -0.0015(11)
N3 0.0267(15) 0.0282(15) 0.0260(15) -0.0066(12) 0.0002(12) -0.0045(12)
N4 0.0265(15) 0.0297(16) 0.0274(16) -0.0082(12) -0.0007(12) -0.0058(12)
N5 0.0329(17) 0.0412(19) 0.0365(18) -0.0167(15) 0.0017(14) -0.0023(14)
N6 0.0324(17) 0.0400(19) 0.0359(18) -0.0130(15) 0.0068(14) -0.0054(14)
N7 0.0228(15) 0.0300(16) 0.0376(18) -0.0081(13) 0.0033(13) -0.0017(12)
N8 0.0254(15) 0.0217(15) 0.0414(18) -0.0040(13) -0.0043(13) 0.0000(12)
N9 0.0264(15) 0.0215(14) 0.0295(15) -0.0035(12) -0.0031(12) 0.0004(11)
N10 0.0201(14) 0.0247(15) 0.0283(15) -0.0054(12) -0.0010(11) 0.0001(11)
N11 0.0232(14) 0.0295(16) 0.0270(15) -0.0090(12) -0.0017(12) -0.0041(12)
N12 0.0253(15) 0.0227(15) 0.0303(16) -0.0087(12) -0.0049(12) 0.0013(12)
N13 0.0248(15) 0.0287(16) 0.0427(19) -0.0117(14) -0.0073(13) 0.0037(13)
N14 0.0262(15) 0.0299(16) 0.0347(17) -0.0095(13) -0.0033(13) 0.0010(12)
N15 0.0213(14) 0.0249(15) 0.0392(18) -0.0076(13) -0.0019(12) -0.0001(12)
N16 0.0188(14) 0.0306(16) 0.0378(17) -0.0068(13) 0.0043(12) -0.0044(12)
N17 0.0218(14) 0.0229(14) 0.0236(14) -0.0027(11) 0.0007(11) -0.0030(11)
N18 0.0230(14) 0.0221(14) 0.0281(15) -0.0028(12) 0.0003(12) -0.0042(11)
C1 0.0257(18) 0.0334(19) 0.0264(18) -0.0060(15) 0.0005(14) -0.0049(15)
C2 0.0299(19) 0.040(2) 0.0282(19) -0.0032(16) 0.0022(15) -0.0080(16)
C3 0.0307(19) 0.033(2) 0.037(2) 0.0034(16) 0.0022(16) -0.0077(16)
C4 0.0265(18) 0.0276(18) 0.036(2) -0.0060(15) 0.0012(15) -0.0060(14)
C5 0.0201(16) 0.0261(17) 0.0279(18) -0.0061(14) -0.0016(13) -0.0002(13)
C6 0.0221(16) 0.0254(17) 0.0285(18) -0.0047(14) -0.0002(14) -0.0032(13)
C7 0.0274(18) 0.0272(18) 0.0322(19) -0.0075(15) -0.0004(15) -0.0070(14)
C8 0.035(2) 0.040(2) 0.0280(19) -0.0115(16) -0.0008(16) -0.0075(17)
C9 0.037(2) 0.0309(19) 0.0276(18) -0.0107(15) 0.0037(15) -0.0105(16)
C10 0.046(2) 0.032(2) 0.032(2) -0.0050(16) -0.0020(17) -0.0035(17)
C11 0.053(3) 0.037(2) 0.030(2) -0.0012(17) 0.0038(18) -0.0095(19)
C12 0.047(2) 0.032(2) 0.0269(19) -0.0045(15) 0.0070(17) -0.0102(17)
C13 0.052(3) 0.046(2) 0.030(2) -0.0051(18) 0.0107(18) -0.011(2)
C14 0.044(2) 0.051(3) 0.034(2) -0.0146(19) 0.0152(18) -0.014(2)
C15 0.039(2) 0.042(2) 0.034(2) -0.0175(17) 0.0055(17) -0.0088(18)
C16 0.040(2) 0.037(2) 0.0283(19) -0.0073(16) 0.0030(16) -0.0068(17)
C17 0.040(2) 0.0310(19) 0.0271(18) -0.0091(15) 0.0046(16) -0.0100(16)
C18 0.039(2) 0.035(2) 0.0249(18) -0.0060(15) 0.0020(16) -0.0084(16)
C19 0.041(2) 0.058(3) 0.036(2) -0.019(2) 0.0045(18) -0.001(2)
C20 0.033(2) 0.034(2) 0.052(3) -0.0185(19) -0.0060(18) -0.0003(17)
C21 0.0250(18) 0.0235(18) 0.045(2) -0.0094(16) -0.0043(16) -0.0011(14)
C22 0.0289(19) 0.0221(18) 0.047(2) -0.0084(16) -0.0097(16) 0.0008(14)
C23 0.046(2) 0.026(2) 0.058(3) -0.0031(18) -0.012(2) -0.0063(17)
C24 0.058(3) 0.026(2) 0.067(3) 0.005(2) -0.011(2) -0.0062(19)
C25 0.056(3) 0.032(2) 0.049(3) 0.0064(19) -0.009(2) -0.0019(19)
C26 0.036(2) 0.0260(19) 0.043(2) -0.0011(16) -0.0101(17) -0.0003(16)
C27 0.037(2) 0.0264(18) 0.0303(19) -0.0025(15) -0.0061(16) -0.0015(15)
C28 0.063(3) 0.031(2) 0.032(2) 0.0021(17) -0.010(2) -0.0036(19)
C29 0.071(3) 0.026(2) 0.046(3) 0.0082(18) -0.013(2) -0.010(2)
C30 0.057(3) 0.0235(19) 0.046(2) -0.0009(17) -0.012(2) -0.0090(18)
C31 0.0333(19) 0.0209(17) 0.0311(19) -0.0048(14) -0.0063(15) 0.0033(14)
C32 0.0255(17) 0.0211(17) 0.036(2) -0.0042(14) -0.0041(15) 0.0008(13)
C33 0.0311(19) 0.0203(17) 0.039(2) -0.0058(15) -0.0065(16) 0.0005(14)
C34 0.0306(19) 0.0278(18) 0.0298(19) -0.0107(15) -0.0062(15) 0.0009(15)
C35 0.0295(18) 0.0249(18) 0.0330(19) -0.0085(15) -0.0076(15) -0.0015(14)
C36 0.033(2) 0.033(2) 0.033(2) -0.0111(16) -0.0027(16) -0.0038(16)
C37 0.040(2) 0.033(2) 0.0283(19) -0.0065(15) -0.0026(16) -0.0042(16)
C38 0.039(2) 0.0282(19) 0.0294(19) -0.0095(15) -0.0097(16) -0.0037(16)
C39 0.044(2) 0.033(2) 0.0288(19) -0.0055(15) -0.0116(17) -0.0049(17)
C40 0.041(2) 0.031(2) 0.036(2) -0.0070(16) -0.0173(17) 0.0001(17)
C41 0.0309(19) 0.0307(19) 0.039(2) -0.0123(16) -0.0105(16) -0.0021(15)
C42 0.032(2) 0.032(2) 0.0319(19) -0.0078(15) -0.0083(16) -0.0004(16)
C43 0.0308(19) 0.0283(18) 0.0316(19) -0.0081(15) -0.0086(15) -0.0023(15)
C44 0.0318(19) 0.0303(19) 0.0295(19) -0.0070(15) -0.0064(15) -0.0015(15)
C45 0.032(2) 0.042(2) 0.039(2) -0.0111(18) -0.0137(17) 0.0045(17)
C46 0.0273(19) 0.0284(19) 0.049(2) -0.0112(17) -0.0088(17) -0.0010(15)
C47 0.0214(17) 0.0245(18) 0.045(2) -0.0073(16) -0.0041(15) -0.0008(14)
C48 0.0185(17) 0.0275(19) 0.048(2) -0.0057(16) -0.0008(15) -0.0017(14)
C49 0.027(2) 0.030(2) 0.064(3) -0.0023(19) -0.0017(19) -0.0089(16)
C50 0.028(2) 0.040(2) 0.070(3) 0.003(2) 0.007(2) -0.0106(17)
C51 0.029(2) 0.050(3) 0.053(3) 0.001(2) 0.0113(19) -0.0078(18)
C52 0.0264(19) 0.043(2) 0.041(2) -0.0051(18) 0.0066(16) -0.0056(16)
C53 0.0243(18) 0.0273(18) 0.0332(19) 0.0029(15) 0.0032(14) -0.0006(14)
C54 0.0247(18) 0.0290(19) 0.036(2) 0.0031(15) 0.0045(15) -0.0003(14)
C55 0.0253(18) 0.0280(19) 0.044(2) -0.0117(16) -0.0011(16) -0.0027(15)
C56 0.0240(18) 0.0281(19) 0.042(2) -0.0094(16) -0.0038(15) -0.0027(15)
C57 0.0273(18) 0.0340(19) 0.0245(18) -0.0017(15) -0.0017(14) 0.0028(15)
C58 0.0241(18) 0.036(2) 0.0297(19) -0.0026(15) -0.0008(14) 0.0025(15)
O1 0.0348(16) 0.0392(17) 0.071(2) -0.0148(15) -0.0100(16) -0.0016(13)
O2 0.0327(16) 0.0434(18) 0.077(2) -0.0183(17) -0.0141(15) 0.0018(13)
N20 0.065(3) 0.077(4) 0.167(7) -0.059(4) -0.062(4) 0.021(3)
C59 0.037(2) 0.067(3) 0.067(3) -0.027(3) -0.007(2) -0.010(2)
C60 0.213(15) 0.119(9) 0.189(13) 0.020(9) -0.110(12) 0.015(9)
C61 0.058(4) 0.129(7) 0.207(11) -0.109(8) -0.012(5) 0.007(4)
P1 0.0378(6) 0.0383(6) 0.0519(7) -0.0023(5) 0.0105(5) -0.0074(5)
F1 0.0536(16) 0.0409(15) 0.0694(19) 0.0001(13) 0.0047(14) -0.0123(12)
F2 0.0565(17) 0.0614(18) 0.0494(16) -0.0043(13) 0.0109(13) -0.0169(14)
F3 0.0575(17) 0.0501(16) 0.0579(17) -0.0011(13) 0.0117(13) -0.0200(13)
F4 0.072(2) 0.0604(19) 0.073(2) -0.0170(16) 0.0366(17) -0.0070(16)
F5 0.0443(16) 0.0629(19) 0.105(3) 0.0126(18) -0.0086(16) -0.0106(14)
F6 0.0543(16) 0.0453(15) 0.0505(15) -0.0024(12) -0.0009(12) -0.0030(12)
P2 0.0487(7) 0.0352(6) 0.0675(8) -0.0143(5) -0.0143(6) -0.0020(5)
F7 0.078(2) 0.057(2) 0.122(3) -0.006(2) -0.056(2) -0.0047(17)
F8 0.0523(16) 0.0370(14) 0.085(2) -0.0106(14) 0.0092(15) -0.0067(12)
F9 0.0469(16) 0.077(2) 0.0657(19) -0.0092(16) -0.0114(14) 0.0067(15)
F10 0.111(3) 0.069(2) 0.075(2) -0.0336(19) -0.017(2) 0.012(2)
F11 0.084(2) 0.0642(19) 0.0476(16) -0.0078(14) -0.0051(15) -0.0254(16)
F12 0.090(3) 0.0333(15) 0.118(3) -0.0066(17) -0.017(2) -0.0158(16)
P3 0.0837(11) 0.0296(6) 0.0946(12) -0.0006(7) 0.0201(9) -0.0114(6)
F13 0.103(3) 0.066(2) 0.079(2) -0.0082(18) 0.009(2) 0.004(2)
F14 0.115(4) 0.058(2) 0.168(5) 0.003(3) 0.032(3) -0.015(2)
F15 0.125(4) 0.064(3) 0.209(6) -0.063(3) 0.068(4) -0.036(3)
F16 0.097(3) 0.058(2) 0.086(2) -0.0060(17) 0.003(2) -0.0332(19)
F17 0.275(10) 0.232(9) 0.130(5) -0.002(5) -0.072(6) 0.160(8)
F18 0.092(3) 0.086(3) 0.102(3) -0.006(2) -0.024(2) -0.011(2)
P4 0.0424(6) 0.0391(6) 0.0382(6) -0.0086(5) 0.0037(5) 0.0007(5)
F19 0.153(4) 0.078(3) 0.070(2) -0.027(2) -0.037(3) -0.007(3)
F20 0.173(4) 0.075(2) 0.084(3) 0.033(2) -0.083(3) -0.068(3)
F21 0.083(6) 0.052(5) 0.085(6) -0.004(4) 0.006(5) 0.024(5)
F22 0.198(17) 0.143(14) 0.055(5) 0.040(7) 0.018(8) -0.090(13)
F23 0.209(19) 0.085(9) 0.063(6) -0.033(7) -0.050(9) 0.109(11)
F24 0.046(4) 0.161(12) 0.055(5) -0.014(6) 0.010(3) -0.046(6)
F25 0.046(5) 0.169(14) 0.271(18) -0.084(12) 0.046(7) 0.023(7)
F26 0.076(5) 0.044(3) 0.051(4) 0.005(3) -0.016(3) -0.024(3)
F27 0.053(4) 0.097(7) 0.085(5) -0.034(5) 0.028(4) -0.027(5)
F28 0.25(2) 0.033(4) 0.123(10) 0.031(5) -0.094(12) -0.051(7)
O3 0.059(2) 0.0279(15) 0.069(2) -0.0023(15) -0.0027(17) -0.0112(14)
N21 0.076(3) 0.0262(19) 0.064(3) 0.0014(17) -0.016(2) -0.0130(18)
C62 0.033(2) 0.039(2) 0.074(3) 0.000(2) -0.003(2) -0.0065(18)
C63 0.155(9) 0.049(4) 0.163(9) -0.011(5) 0.049(8) 0.008(5)
C64 0.105(5) 0.052(3) 0.100(5) 0.023(3) -0.035(4) -0.044(3)
O4 0.060(2) 0.069(2) 0.057(2) 0.0101(19) -0.0109(18) -0.0084(18)
N22 0.054(3) 0.063(3) 0.098(4) 0.008(3) -0.025(3) -0.007(2)
C65 0.053(3) 0.046(3) 0.051(3) 0.001(2) -0.005(2) -0.011(2)
C66 0.065(4) 0.126(7) 0.109(6) -0.010(5) 0.014(4) 0.005(4)
C67 0.110(6) 0.082(5) 0.156(9) 0.054(5) -0.069(6) -0.026(5)
O5 0.103(4) 0.078(3) 0.098(4) -0.040(3) 0.001(3) -0.002(3)
N23 0.084(4) 0.082(4) 0.074(4) -0.016(3) -0.009(3) 0.007(3)
C68 0.053(3) 0.125(6) 0.082(5) -0.056(5) 0.003(3) -0.004(4)
C69 0.115(6) 0.074(5) 0.101(6) -0.028(4) -0.011(5) -0.025(4)
C70 0.111(6) 0.073(4) 0.076(4) -0.016(3) -0.017(4) 0.025(4)
O6 0.240(7) 0.037(2) 0.043(2) -0.0023(17) -0.016(3) -0.007(3)
N24 0.289(13) 0.076(5) 0.131(7) 0.043(5) -0.139(8) -0.039(6)
C72 0.113(11) 0.44(4) 0.52(4) 0.37(3) 0.031(17) 0.043(16)
C71 0.096(5) 0.047(3) 0.077(4) 0.011(3) -0.047(4) -0.012(3)
C73 0.141(8) 0.091(6) 0.167(10) -0.004(6) -0.075(8) -0.050(6)

loop_
_atom_type_symbol
_atom_type_description
_atom_type_scat_dispersion_real
_atom_type_scat_dispersion_imag
_atom_type_scat_source
C C 0.0181 0.0091 'International Tables Vol C Tables 4.2.6.8 and 6.1.1.4'
H H 0.0000 0.0000 'International Tables Vol C Tables 4.2.6.8 and 6.1.1.4'
N N 0.0311 0.0180 'International Tables Vol C Tables 4.2.6.8 and 6.1.1.4'
F F 0.0727 0.0534 'International Tables Vol C Tables 4.2.6.8 and 6.1.1.4'
P P 0.2955 0.4335 'International Tables Vol C Tables 4.2.6.8 and 6.1.1.4'
Cu Cu -1.9646 0.5888 'International Tables Vol C Tables 4.2.6.8 and 6.1.1.4'
O O 0.0492 0.0322 'International Tables Vol C Tables 4.2.6.8 and 6.1.1.4'

loop_
_geom_angle_atom_site_label_1
_geom_angle_atom_site_label_2
_geom_angle_atom_site_label_3
_geom_angle
N2 Cu1 N10 178.07(11)
N2 Cu1 N9 99.29(12)
N10 Cu1 N9 80.55(12)
N2 Cu1 N1 80.30(12)
N10 Cu1 N1 99.48(12)
N9 Cu1 N1 169.11(12)
N2 Cu1 N17 90.22(11)
N10 Cu1 N17 91.72(11)
N9 Cu1 N17 96.98(11)
N1 Cu1 N17 93.91(11)
N7 Cu2 N15 178.66(13)
N7 Cu2 N16 98.85(13)
N15 Cu2 N16 80.40(13)
N7 Cu2 N8 80.90(13)
N15 Cu2 N8 99.97(13)
N16 Cu2 N8 173.71(12)
N7 Cu2 O1 90.83(12)
N15 Cu2 O1 90.25(12)
N16 Cu2 O1 87.79(12)
N8 Cu2 O1 85.93(12)
C1 N1 C5 117.8(3)
C1 N1 Cu1 127.0(3)
C5 N1 Cu1 115.2(2)
N3 N2 C6 110.1(3)
N3 N2 Cu1 135.8(2)
C6 N2 Cu1 113.7(2)
N2 N3 N4 105.8(3)
N3 N4 C7 112.0(3)
N3 N4 C8 119.6(3)
C7 N4 C8 128.3(3)
N6 N5 C20 112.2(3)
N6 N5 C19 118.2(4)
C20 N5 C19 129.6(4)
N7 N6 N5 105.9(3)
N6 N7 C21 110.2(3)
N6 N7 Cu2 136.0(3)
C21 N7 Cu2 113.9(3)
C26 N8 C22 118.7(3)
C26 N8 Cu2 126.7(3)
C22 N8 Cu2 114.3(3)
C31 N9 C27 118.2(3)
C31 N9 Cu1 115.0(2)
C27 N9 Cu1 126.6(3)
N11 N10 C32 110.6(3)
N11 N10 Cu1 135.9(2)
C32 N10 Cu1 113.4(2)
N10 N11 N12 105.3(3)
N11 N12 C33 112.2(3)
N11 N12 C34 119.7(3)
C33 N12 C34 127.9(3)
C46 N13 N14 112.0(3)
C46 N13 C45 129.3(3)
N14 N13 C45 118.7(3)
N15 N14 N13 105.2(3)
N14 N15 C47 110.4(3)
N14 N15 Cu2 136.4(3)
C47 N15 Cu2 113.2(3)
C52 N16 C48 117.7(3)
C52 N16 Cu2 127.0(3)
C48 N16 Cu2 115.3(3)
C53 N17 C57 108.4(3)
C53 N17 C56 108.0(3)
C57 N17 C56 107.7(3)
C53 N17 Cu1 109.6(2)
C57 N17 Cu1 108.9(2)
C56 N17 Cu1 114.1(2)
C58 N18 C54 108.2(3)
C58 N18 C55 108.0(3)
C54 N18 C55 107.8(3)
N1 C1 C2 122.6(3)
N1 C1 H1 118.7
C2 C1 H1 118.7
C1 C2 C3 119.5(4)
C1 C2 H2 120.2
C3 C2 H2 120.2
C2 C3 C4 118.4(4)
C2 C3 H3 120.8
C4 C3 H3 120.8
C5 C4 C3 118.9(3)
C5 C4 H4 120.6
C3 C4 H4 120.6
N1 C5 C4 122.8(3)
N1 C5 C6 112.9(3)
C4 C5 C6 124.3(3)
N2 C6 C7 107.8(3)
N2 C6 C5 117.7(3)
C7 C6 C5 134.5(3)
N4 C7 C6 104.2(3)
N4 C7 H7 127.9
C6 C7 H7 127.9
N4 C8 C9 112.0(3)
N4 C8 H8A 109.2
C9 C8 H8A 109.2
N4 C8 H8B 109.2
C9 C8 H8B 109.2
H8A C8 H8B 107.9
C18 C9 C10 119.9(4)
C18 C9 C8 121.0(4)
C10 C9 C8 119.1(4)
C11 C10 C9 120.9(4)
C11 C10 H10 119.6
C9 C10 H10 119.6
C10 C11 C12 120.7(4)
C10 C11 H11 119.7
C12 C11 H11 119.7
C13 C12 C17 118.8(4)
C13 C12 C11 122.6(4)
C17 C12 C11 118.6(4)
C14 C13 C12 120.8(4)
C14 C13 H13 119.6
C12 C13 H13 119.6
C13 C14 C15 120.8(4)
C13 C14 H14 119.6
C15 C14 H14 119.6
C16 C15 C14 119.8(4)
C16 C15 C19 122.4(4)
C14 C15 C19 117.8(4)
C15 C16 C17 120.9(4)
C15 C16 H16 119.6
C17 C16 H16 119.6
C18 C17 C16 121.9(4)
C18 C17 C12 119.1(4)
C16 C17 C12 119.0(4)
C9 C18 C17 120.7(4)
C9 C18 H18 119.6
C17 C18 H18 119.6
N5 C19 C15 112.7(3)
N5 C19 H19A 109.1
C15 C19 H19A 109.1
N5 C19 H19B 109.1
C15 C19 H19B 109.1
H19A C19 H19B 107.8
N5 C20 C21 104.5(4)
N5 C20 H20 127.7
C21 C20 H20 127.7
N7 C21 C20 107.3(4)
N7 C21 C22 117.1(3)
C20 C21 C22 135.6(4)
N8 C22 C23 122.2(4)
N8 C22 C21 113.6(3)
C23 C22 C21 124.2(4)
C24 C23 C22 118.4(4)
C24 C23 H23 120.8
C22 C23 H23 120.8
C23 C24 C25 119.5(4)
C23 C24 H24 120.3
C25 C24 H24 120.3
C24 C25 C26 118.9(4)
C24 C25 H25 120.5
C26 C25 H25 120.5
N8 C26 C25 122.3(4)
N8 C26 H26 118.9
C25 C26 H26 118.9
N9 C27 C28 122.2(4)
N9 C27 H27 118.9
C28 C27 H27 118.9
C27 C28 C29 119.3(4)
C27 C28 H28 120.4
C29 C28 H28 120.4
C28 C29 C30 119.3(4)
C28 C29 H29 120.4
C30 C29 H29 120.4
C31 C30 C29 118.5(4)
C31 C30 H30 120.7
C29 C30 H30 120.7
N9 C31 C30 122.4(4)
N9 C31 C32 113.5(3)
C30 C31 C32 124.1(3)
N10 C32 C33 107.7(3)
N10 C32 C31 117.5(3)
C33 C32 C31 134.8(4)
N12 C33 C32 104.2(3)
N12 C33 H33 127.9
C32 C33 H33 127.9
N12 C34 C35 113.1(3)
N12 C34 H34A 109.0
C35 C34 H34A 109.0
N12 C34 H34B 109.0
C35 C34 H34B 109.0
H34A C34 H34B 107.8
C44 C35 C36 119.5(4)
C44 C35 C34 121.7(4)
C36 C35 C34 118.7(3)
C37 C36 C35 120.8(4)
C37 C36 H36 119.6
C35 C36 H36 119.6
C36 C37 C38 121.0(4)
C36 C37 H37 119.5
C38 C37 H37 119.5
C43 C38 C37 118.4(4)
C43 C38 C39 119.0(4)
C37 C38 C39 122.6(4)
C40 C39 C38 120.8(4)
C40 C39 H39 119.6
C38 C39 H39 119.6
C39 C40 C41 120.5(4)
C39 C40 H40 119.7
C41 C40 H40 119.7
C42 C41 C40 119.9(4)
C42 C41 C45 123.5(4)
C40 C41 C45 116.6(4)
C41 C42 C43 121.1(4)
C41 C42 H42 119.4
C43 C42 H42 119.4
C38 C43 C44 119.4(4)
C38 C43 C42 118.7(4)
C44 C43 C42 121.9(4)
C35 C44 C43 120.9(4)
C35 C44 H44 119.5
C43 C44 H44 119.5
N13 C45 C41 112.6(3)
N13 C45 H45A 109.1
C41 C45 H45A 109.1
N13 C45 H45B 109.1
C41 C45 H45B 109.1
H45A C45 H45B 107.8
N13 C46 C47 105.1(3)
N13 C46 H46 127.5
C47 C46 H46 127.5
N15 C47 C46 107.3(4)
N15 C47 C48 117.5(3)
C46 C47 C48 135.2(4)
N16 C48 C49 122.8(4)
N16 C48 C47 113.6(3)
C49 C48 C47 123.6(4)
C50 C49 C48 118.7(4)
C50 C49 H49 120.6
C48 C49 H49 120.6
C51 C50 C49 118.6(4)
C51 C50 H50 120.7
C49 C50 H50 120.7
C50 C51 C52 119.9(4)
C50 C51 H51 120.0
C52 C51 H51 120.0
N16 C52 C51 122.2(4)
N16 C52 H52 118.9
C51 C52 H52 118.9
N17 C53 C54 110.9(3)
N17 C53 H53A 109.5
C54 C53 H53A 109.5
N17 C53 H53B 109.5
C54 C53 H53B 109.5
H53A C53 H53B 108.0
N18 C54 C53 110.9(3)
N18 C54 H54A 109.5
C53 C54 H54A 109.5
N18 C54 H54B 109.5
C53 C54 H54B 109.5
H54A C54 H54B 108.1
N18 C55 C56 111.0(3)
N18 C55 H55A 109.4
C56 C55 H55A 109.4
N18 C55 H55B 109.4
C56 C55 H55B 109.4
H55A C55 H55B 108.0
N17 C56 C55 110.5(3)
N17 C56 H56A 109.5
C55 C56 H56A 109.5
N17 C56 H56B 109.5
C55 C56 H56B 109.5
H56A C56 H56B 108.1
N17 C57 C58 111.0(3)
N17 C57 H57A 109.4
C58 C57 H57A 109.4
N17 C57 H57B 109.4
C58 C57 H57B 109.4
H57A C57 H57B 108.0
N18 C58 C57 110.9(3)
N18 C58 H58A 109.5
C57 C58 H58A 109.5
N18 C58 H58B 109.5
C57 C58 H58B 109.5
H58A C58 H58B 108.0
Cu2 O1 H1W 105(4)
Cu2 O1 H2W 119(4)
H1W O1 H2W 102(3)
C59 N20 C60 118.0(8)
C59 N20 C61 119.5(8)
C60 N20 C61 122.3(8)
O2 C59 N20 129.5(6)
O2 C59 H59 115.3
N20 C59 H59 115.3
N20 C60 H60A 109.5
N20 C60 H60B 109.5
H60A C60 H60B 109.5
N20 C60 H60C 109.5
H60A C60 H60C 109.5
H60B C60 H60C 109.5
N20 C61 H61A 109.5
N20 C61 H61B 109.5
H61A C61 H61B 109.5
N20 C61 H61C 109.5
H61A C61 H61C 109.5
H61B C61 H61C 109.5
F5 P1 F2 89.69(19)
F5 P1 F4 90.8(2)
F2 P1 F4 178.96(18)
F5 P1 F6 179.17(19)
F2 P1 F6 89.94(16)
F4 P1 F6 89.58(18)
F5 P1 F1 91.09(17)
F2 P1 F1 90.70(16)
F4 P1 F1 90.22(17)
F6 P1 F1 89.66(16)
F5 P1 F3 89.35(18)
F2 P1 F3 88.78(16)
F4 P1 F3 90.31(17)
F6 P1 F3 89.90(16)
F1 P1 F3 179.32(18)
F12 P2 F10 89.0(2)
F12 P2 F7 91.1(2)
F10 P2 F7 90.0(2)
F12 P2 F8 90.3(2)
F10 P2 F8 179.3(2)
F7 P2 F8 90.4(2)
F12 P2 F9 90.2(2)
F10 P2 F9 90.5(2)
F7 P2 F9 178.6(2)
F8 P2 F9 89.11(18)
F12 P2 F11 179.8(2)
F10 P2 F11 90.8(2)
F7 P2 F11 88.9(2)
F8 P2 F11 89.86(16)
F9 P2 F11 89.79(19)
F17 P3 F16 95.8(5)
F17 P3 F15 92.1(4)
F16 P3 F15 89.4(2)
F17 P3 F13 90.5(3)
F16 P3 F13 91.1(2)
F15 P3 F13 177.3(3)
F17 P3 F14 95.3(5)
F16 P3 F14 168.2(3)
F15 P3 F14 86.3(3)
F13 P3 F14 92.7(3)
F17 P3 F18 178.2(3)
F16 P3 F18 84.3(2)
F15 P3 F18 89.8(3)
F13 P3 F18 87.6(2)
F14 P3 F18 84.7(3)
F28 P4 F23 126.8(11)
F22 P4 F23 97.5(10)
F28 P4 F25 95.6(9)
F28 P4 F27 91.4(8)
F22 P4 F27 130.1(8)
F25 P4 F27 170.7(9)
F28 P4 F20 93.6(4)
F22 P4 F20 95.1(5)
F23 P4 F20 86.0(5)
F25 P4 F20 86.9(6)
F27 P4 F20 98.7(4)
F28 P4 F19 89.0(4)
F22 P4 F19 83.8(5)
F23 P4 F19 91.6(5)
F25 P4 F19 93.9(7)
F27 P4 F19 80.1(4)
F20 P4 F19 177.2(2)
F22 P4 F21 91.7(8)
F23 P4 F21 170.0(10)
F27 P4 F21 133.1(6)
F20 P4 F21 97.2(4)
F19 P4 F21 85.5(4)
F22 P4 F24 174.6(8)
F23 P4 F24 86.9(8)
F25 P4 F24 133.5(9)
F20 P4 F24 82.2(4)
F19 P4 F24 99.2(4)
F21 P4 F24 84.1(6)
F28 P4 F26 175.7(8)
F25 P4 F26 88.7(7)
F27 P4 F26 84.3(4)
F20 P4 F26 87.4(2)
F19 P4 F26 89.9(3)
C62 N21 C63 120.9(5)
C62 N21 C64 124.2(6)
C63 N21 C64 114.0(6)
O3 C62 N21 127.5(5)
O3 C62 H62 116.3
N21 C62 H62 116.3
N21 C63 H63A 109.5
N21 C63 H63B 109.5
H63A C63 H63B 109.5
N21 C63 H63C 109.5
H63A C63 H63C 109.5
H63B C63 H63C 109.5
N21 C64 H64A 109.5
N21 C64 H64B 109.5
H64A C64 H64B 109.5
N21 C64 H64C 109.5
H64A C64 H64C 109.5
H64B C64 H64C 109.5
C65 N22 C67 123.6(7)
C65 N22 C66 119.2(6)
C67 N22 C66 117.2(7)
O4 C65 N22 125.7(6)
O4 C65 H65 117.2
N22 C65 H65 117.2
N22 C66 H66A 109.5
N22 C66 H66B 109.5
H66A C66 H66B 109.5
N22 C66 H66C 109.5
H66A C66 H66C 109.5
H66B C66 H66C 109.5
N22 C67 H67A 109.5
N22 C67 H67B 109.5
H67A C67 H67B 109.5
N22 C67 H67C 109.5
H67A C67 H67C 109.5
H67B C67 H67C 109.5
C68 N23 C69 120.5(6)
C68 N23 C70 122.4(7)
C69 N23 C70 116.6(6)
O5 C68 N23 128.1(7)
O5 C68 H68 116.0
N23 C68 H68 116.0
N23 C69 H69A 109.5
N23 C69 H69B 109.5
H69A C69 H69B 109.5
N23 C69 H69C 109.5
H69A C69 H69C 109.5
H69B C69 H69C 109.5
N23 C70 H70A 109.5
N23 C70 H70B 109.5
H70A C70 H70B 109.5
N23 C70 H70C 109.5
H70A C70 H70C 109.5
H70B C70 H70C 109.5
C71 N24 C73 133.4(9)
C71 N24 C72 120.1(14)
C73 N24 C72 104.5(13)
N24 C72 H72A 109.5
N24 C72 H72B 109.5
H72A C72 H72B 109.5
N24 C72 H72C 109.5
H72A C72 H72C 109.5
H72B C72 H72C 109.5
O6 C71 N24 143.3(7)
O6 C71 H71 108.4
N24 C71 H71 108.4
N24 C73 H73A 109.5
N24 C73 H73B 109.5
H73A C73 H73B 109.5
N24 C73 H73C 109.5
H73A C73 H73C 109.5
H73B C73 H73C 109.5

loop_
_geom_bond_atom_site_label_1
_geom_bond_atom_site_label_2
_geom_bond_distance
Cu1 N2 2.012(3)
Cu1 N10 2.018(3)
Cu1 N9 2.040(3)
Cu1 N1 2.046(3)
Cu1 N17 2.428(3)
Cu2 N7 2.000(3)
Cu2 N15 2.026(3)
Cu2 N16 2.040(3)
Cu2 N8 2.044(3)
Cu2 O1 2.381(3)
N1 C1 1.344(5)
N1 C5 1.357(5)
N2 N3 1.317(4)
N2 C6 1.354(5)
N3 N4 1.344(4)
N4 C7 1.346(5)
N4 C8 1.476(5)
N5 N6 1.338(5)
N5 C20 1.342(6)
N5 C19 1.472(6)
N6 N7 1.317(5)
N7 C21 1.359(5)
N8 C26 1.336(5)
N8 C22 1.357(5)
N9 C31 1.352(5)
N9 C27 1.352(5)
N10 N11 1.316(4)
N10 C32 1.354(5)
N11 N12 1.344(4)
N12 C33 1.348(5)
N12 C34 1.474(5)
N13 C46 1.340(6)
N13 N14 1.352(5)
N13 C45 1.466(5)
N14 N15 1.321(5)
N15 C47 1.363(5)
N16 C52 1.345(5)
N16 C48 1.354(5)
N17 C53 1.474(5)
N17 C57 1.477(5)
N17 C56 1.482(5)
N18 C58 1.468(5)
N18 C54 1.481(5)
N18 C55 1.481(5)
C1 C2 1.377(6)
C1 H1 0.9500
C2 C3 1.389(6)
C2 H2 0.9500
C3 C4 1.393(6)
C3 H3 0.9500
C4 C5 1.379(5)
C4 H4 0.9500
C5 C6 1.458(5)
C6 C7 1.377(5)
C7 H7 0.9500
C8 C9 1.512(5)
C8 H8A 0.9900
C8 H8B 0.9900
C9 C18 1.373(6)
C9 C10 1.422(6)
C10 C11 1.350(6)
C10 H10 0.9500
C11 C12 1.433(6)
C11 H11 0.9500
C12 C13 1.416(6)
C12 C17 1.424(6)
C13 C14 1.362(7)
C13 H13 0.9500
C14 C15 1.417(6)
C14 H14 0.9500
C15 C16 1.366(6)
C15 C19 1.509(6)
C16 C17 1.420(6)
C16 H16 0.9500
C17 C18 1.417(6)
C18 H18 0.9500
C19 H19A 0.9900
C19 H19B 0.9900
C20 C21 1.378(6)
C20 H20 0.9500
C21 C22 1.460(6)
C22 C23 1.392(6)
C23 C24 1.385(7)
C23 H23 0.9500
C24 C25 1.387(7)
C24 H24 0.9500
C25 C26 1.389(6)
C25 H25 0.9500
C26 H26 0.9500
C27 C28 1.374(6)
C27 H27 0.9500
C28 C29 1.385(6)
C28 H28 0.9500
C29 C30 1.386(6)
C29 H29 0.9500
C30 C31 1.385(6)
C30 H30 0.9500
C31 C32 1.459(5)
C32 C33 1.373(5)
C33 H33 0.9500
C34 C35 1.513(5)
C34 H34A 0.9900
C34 H34B 0.9900
C35 C44 1.371(5)
C35 C36 1.410(6)
C36 C37 1.369(6)
C36 H36 0.9500
C37 C38 1.417(6)
C37 H37 0.9500
C38 C43 1.416(6)
C38 C39 1.427(6)
C39 C40 1.356(6)
C39 H39 0.9500
C40 C41 1.423(6)
C40 H40 0.9500
C41 C42 1.364(6)
C41 C45 1.513(6)
C42 C43 1.423(5)
C42 H42 0.9500
C43 C44 1.420(5)
C44 H44 0.9500
C45 H45A 0.9900
C45 H45B 0.9900
C46 C47 1.370(6)
C46 H46 0.9500
C47 C48 1.454(6)
C48 C49 1.387(6)
C49 C50 1.383(7)
C49 H49 0.9500
C50 C51 1.378(7)
C50 H50 0.9500
C51 C52 1.381(6)
C51 H51 0.9500
C52 H52 0.9500
C53 C54 1.548(5)
C53 H53A 0.9900
C53 H53B 0.9900
C54 H54A 0.9900
C54 H54B 0.9900
C55 C56 1.551(5)
C55 H55A 0.9900
C55 H55B 0.9900
C56 H56A 0.9900
C56 H56B 0.9900
C57 C58 1.546(5)
C57 H57A 0.9900
C57 H57B 0.9900
C58 H58A 0.9900
C58 H58B 0.9900
O1 H1W 0.86(2)
O1 H2W 0.89(2)
O2 C59 1.170(6)
N20 C59 1.260(8)
N20 C60 1.458(14)
N20 C61 1.524(11)
C59 H59 0.9500
C60 H60A 0.9800
C60 H60B 0.9800
C60 H60C 0.9800
C61 H61A 0.9800
C61 H61B 0.9800
C61 H61C 0.9800
P1 F5 1.590(3)
P1 F2 1.593(3)
P1 F4 1.595(3)
P1 F6 1.597(3)
P1 F1 1.603(3)
P1 F3 1.610(3)
P2 F12 1.587(4)
P2 F10 1.590(4)
P2 F7 1.598(3)
P2 F8 1.598(3)
P2 F9 1.604(3)
P2 F11 1.606(3)
P3 F17 1.514(6)
P3 F16 1.565(4)
P3 F15 1.573(5)
P3 F13 1.585(4)
P3 F14 1.599(5)
P3 F18 1.675(5)
P4 F28 1.514(6)
P4 F22 1.519(8)
P4 F23 1.525(7)
P4 F25 1.543(8)
P4 F27 1.560(7)
P4 F20 1.568(3)
P4 F19 1.591(4)
P4 F21 1.598(7)
P4 F24 1.618(8)
P4 F26 1.652(5)
O3 C62 1.218(6)
N21 C62 1.301(6)
N21 C63 1.446(10)
N21 C64 1.446(7)
C62 H62 0.9500
C63 H63A 0.9800
C63 H63B 0.9800
C63 H63C 0.9800
C64 H64A 0.9800
C64 H64B 0.9800
C64 H64C 0.9800
O4 C65 1.223(6)
N22 C65 1.302(7)
N22 C67 1.452(9)
N22 C66 1.527(10)
C65 H65 0.9500
C66 H66A 0.9800
C66 H66B 0.9800
C66 H66C 0.9800
C67 H67A 0.9800
C67 H67B 0.9800
C67 H67C 0.9800
O5 C68 1.202(8)
N23 C68 1.279(8)
N23 C69 1.444(10)
N23 C70 1.459(10)
C68 H68 0.9500
C69 H69A 0.9800
C69 H69B 0.9800
C69 H69C 0.9800
C70 H70A 0.9800
C70 H70B 0.9800
C70 H70C 0.9800
O6 C71 1.184(7)
N24 C71 1.234(11)
N24 C73 1.398(11)
N24 C72 1.521(17)
C72 H72A 0.9800
C72 H72B 0.9800
C72 H72C 0.9800
C71 H71 0.9500
C73 H73A 0.9800
C73 H73B 0.9800
C73 H73C 0.9800

loop_
_geom_hbond_atom_site_label_D
_geom_hbond_atom_site_label_H
_geom_hbond_atom_site_label_A
_geom_hbond_distance_DH
_geom_hbond_distance_HA
_geom_hbond_distance_DA
_geom_hbond_angle_DHA
O1 H1W O4 0.86(2) 1.94(2) 2.796(5) 173(5)
O1 H2W O5 0.89(2) 1.77(3) 2.638(6) 162(6)

loop_
_geom_torsion_atom_site_label_1
_geom_torsion_atom_site_label_2
_geom_torsion_atom_site_label_3
_geom_torsion_atom_site_label_4
_geom_torsion
N2 Cu1 N1 C1 -175.7(3)
N10 Cu1 N1 C1 2.3(3)
N9 Cu1 N1 C1 -87.0(7)
N17 Cu1 N1 C1 94.7(3)
N2 Cu1 N1 C5 3.0(2)
N10 Cu1 N1 C5 -178.9(2)
N9 Cu1 N1 C5 91.8(7)
N17 Cu1 N1 C5 -86.5(2)
N9 Cu1 N2 N3 14.9(3)
N1 Cu1 N2 N3 -176.1(3)
N17 Cu1 N2 N3 -82.2(3)
N9 Cu1 N2 C6 -173.3(2)
N1 Cu1 N2 C6 -4.3(2)
N17 Cu1 N2 C6 89.6(2)
C6 N2 N3 N4 0.2(4)
Cu1 N2 N3 N4 172.2(2)
N2 N3 N4 C7 0.1(4)
N2 N3 N4 C8 177.4(3)
C20 N5 N6 N7 0.5(4)
C19 N5 N6 N7 180.0(3)
N5 N6 N7 C21 -0.9(4)
N5 N6 N7 Cu2 179.4(3)
N16 Cu2 N7 N6 -8.9(4)
N8 Cu2 N7 N6 177.5(4)
O1 Cu2 N7 N6 -96.8(4)
N16 Cu2 N7 C21 171.5(2)
N8 Cu2 N7 C21 -2.1(2)
O1 Cu2 N7 C21 83.6(3)
N7 Cu2 N8 C26 178.4(3)
N15 Cu2 N8 C26 -2.6(3)
O1 Cu2 N8 C26 86.9(3)
N7 Cu2 N8 C22 3.6(3)
N15 Cu2 N8 C22 -177.4(2)
O1 Cu2 N8 C22 -87.9(3)
N2 Cu1 N9 C31 175.8(2)
N10 Cu1 N9 C31 -2.3(2)
N1 Cu1 N9 C31 88.8(7)
N17 Cu1 N9 C31 -92.9(3)
N2 Cu1 N9 C27 1.2(3)
N10 Cu1 N9 C27 -176.9(3)
N1 Cu1 N9 C27 -85.8(7)
N17 Cu1 N9 C27 92.5(3)
N9 Cu1 N10 N11 177.6(3)
N1 Cu1 N10 N11 8.6(3)
N17 Cu1 N10 N11 -85.6(3)
N9 Cu1 N10 C32 2.0(2)
N1 Cu1 N10 C32 -167.0(2)
N17 Cu1 N10 C32 98.8(2)
C32 N10 N11 N12 -0.1(4)
Cu1 N10 N11 N12 -175.7(2)
N10 N11 N12 C33 -0.3(4)
N10 N11 N12 C34 175.3(3)
C46 N13 N14 N15 0.5(4)
C45 N13 N14 N15 -179.5(3)
N13 N14 N15 C47 -0.5(4)
N13 N14 N15 Cu2 -179.0(3)
N16 Cu2 N15 N14 -178.9(4)
N8 Cu2 N15 N14 -5.2(4)
O1 Cu2 N15 N14 -91.2(3)
N16 Cu2 N15 C47 2.6(2)
N8 Cu2 N15 C47 176.2(2)
O1 Cu2 N15 C47 90.3(2)
N7 Cu2 N16 C52 -3.6(3)
N15 Cu2 N16 C52 177.5(3)
O1 Cu2 N16 C52 86.9(3)
N7 Cu2 N16 C48 177.2(2)
N15 Cu2 N16 C48 -1.7(2)
O1 Cu2 N16 C48 -92.3(3)
N2 Cu1 N17 C53 104.2(2)
N10 Cu1 N17 C53 -75.9(2)
N9 Cu1 N17 C53 4.8(2)
N1 Cu1 N17 C53 -175.6(2)
N2 Cu1 N17 C57 -137.4(2)
N10 Cu1 N17 C57 42.5(2)
N9 Cu1 N17 C57 123.2(2)
N1 Cu1 N17 C57 -57.1(2)
N2 Cu1 N17 C56 -17.1(3)
N10 Cu1 N17 C56 162.9(3)
N9 Cu1 N17 C56 -116.4(3)
N1 Cu1 N17 C56 63.2(3)
C5 N1 C1 C2 0.5(5)
Cu1 N1 C1 C2 179.2(3)
N1 C1 C2 C3 0.3(6)
C1 C2 C3 C4 -0.6(6)
C2 C3 C4 C5 0.2(6)
C1 N1 C5 C4 -0.9(5)
Cu1 N1 C5 C4 -179.8(3)
C1 N1 C5 C6 177.6(3)
Cu1 N1 C5 C6 -1.3(4)
C3 C4 C5 N1 0.5(5)
C3 C4 C5 C6 -177.8(3)
N3 N2 C6 C7 -0.3(4)
Cu1 N2 C6 C7 -174.3(2)
N3 N2 C6 C5 179.0(3)
Cu1 N2 C6 C5 5.1(4)
N1 C5 C6 N2 -2.5(4)
C4 C5 C6 N2 176.0(3)
N1 C5 C6 C7 176.6(4)
C4 C5 C6 C7 -4.9(6)
N3 N4 C7 C6 -0.3(4)
C8 N4 C7 C6 -177.3(3)
N2 C6 C7 N4 0.4(4)
C5 C6 C7 N4 -178.8(4)
N3 N4 C8 C9 59.3(5)
C7 N4 C8 C9 -123.8(4)
N4 C8 C9 C18 49.2(5)
N4 C8 C9 C10 -132.5(4)
C18 C9 C10 C11 1.6(6)
C8 C9 C10 C11 -176.8(4)
C9 C10 C11 C12 -1.9(6)
C10 C11 C12 C13 -178.1(4)
C10 C11 C12 C17 0.9(6)
C17 C12 C13 C14 0.4(6)
C11 C12 C13 C14 179.4(4)
C12 C13 C14 C15 0.7(7)
C13 C14 C15 C16 -1.1(6)
C13 C14 C15 C19 178.1(4)
C14 C15 C16 C17 0.4(6)
C19 C15 C16 C17 -178.7(4)
C15 C16 C17 C18 -179.8(4)
C15 C16 C17 C12 0.7(6)
C13 C12 C17 C18 179.5(4)
C11 C12 C17 C18 0.4(6)
C13 C12 C17 C16 -1.1(6)
C11 C12 C17 C16 179.9(4)
C10 C9 C18 C17 -0.2(6)
C8 C9 C18 C17 178.1(3)
C16 C17 C18 C9 179.8(4)
C12 C17 C18 C9 -0.7(6)
N6 N5 C19 C15 -78.5(5)
C20 N5 C19 C15 100.8(5)
C16 C15 C19 N5 -32.2(6)
C14 C15 C19 N5 148.7(4)
N6 N5 C20 C21 0.1(4)
C19 N5 C20 C21 -179.3(4)
N6 N7 C21 C20 1.0(4)
Cu2 N7 C21 C20 -179.3(2)
N6 N7 C21 C22 -179.3(3)
Cu2 N7 C21 C22 0.4(4)
N5 C20 C21 N7 -0.7(4)
N5 C20 C21 C22 179.7(4)
C26 N8 C22 C23 1.3(6)
Cu2 N8 C22 C23 176.6(3)
C26 N8 C22 C21 -179.5(3)
Cu2 N8 C22 C21 -4.3(4)
N7 C21 C22 N8 2.6(5)
C20 C21 C22 N8 -177.8(4)
N7 C21 C22 C23 -178.3(4)
C20 C21 C22 C23 1.3(7)
N8 C22 C23 C24 -0.9(6)
C21 C22 C23 C24 -179.9(4)
C22 C23 C24 C25 0.1(7)
C23 C24 C25 C26 0.2(7)
C22 N8 C26 C25 -1.0(6)
Cu2 N8 C26 C25 -175.6(3)
C24 C25 C26 N8 0.2(7)
C31 N9 C27 C28 0.4(6)
Cu1 N9 C27 C28 174.9(3)
N9 C27 C28 C29 0.0(7)
C27 C28 C29 C30 -0.1(7)
C28 C29 C30 C31 -0.2(7)
C27 N9 C31 C30 -0.8(6)
Cu1 N9 C31 C30 -175.9(3)
C27 N9 C31 C32 177.2(3)
Cu1 N9 C31 C32 2.1(4)
C29 C30 C31 N9 0.7(7)
C29 C30 C31 C32 -177.1(4)
N11 N10 C32 C33 0.3(4)
Cu1 N10 C32 C33 177.0(2)
N11 N10 C32 C31 -178.2(3)
Cu1 N10 C32 C31 -1.5(4)
N9 C31 C32 N10 -0.4(5)
C30 C31 C32 N10 177.6(4)
N9 C31 C32 C33 -178.5(4)
C30 C31 C32 C33 -0.5(7)
N11 N12 C33 C32 0.5(4)
C34 N12 C33 C32 -174.7(3)
N10 C32 C33 N12 -0.5(4)
C31 C32 C33 N12 177.7(4)
N11 N12 C34 C35 60.4(4)
C33 N12 C34 C35 -124.7(4)
N12 C34 C35 C44 36.4(5)
N12 C34 C35 C36 -145.5(3)
C44 C35 C36 C37 -0.2(6)
C34 C35 C36 C37 -178.3(4)
C35 C36 C37 C38 0.5(6)
C36 C37 C38 C43 -0.2(6)
C36 C37 C38 C39 -178.5(4)
C43 C38 C39 C40 1.1(6)
C37 C38 C39 C40 179.5(4)
C38 C39 C40 C41 -0.6(6)
C39 C40 C41 C42 -0.3(6)
C39 C40 C41 C45 178.9(4)
C40 C41 C42 C43 0.7(6)
C45 C41 C42 C43 -178.5(4)
C37 C38 C43 C44 -0.4(5)
C39 C38 C43 C44 178.0(4)
C37 C38 C43 C42 -179.1(4)
C39 C38 C43 C42 -0.8(5)
C41 C42 C43 C38 -0.1(6)
C41 C42 C43 C44 -178.9(4)
C36 C35 C44 C43 -0.4(6)
C34 C35 C44 C43 177.7(3)
C38 C43 C44 C35 0.6(6)
C42 C43 C44 C35 179.4(4)
C46 N13 C45 C41 93.9(5)
N14 N13 C45 C41 -86.1(4)
C42 C41 C45 N13 -23.3(6)
C40 C41 C45 N13 157.5(4)
N14 N13 C46 C47 -0.4(4)
C45 N13 C46 C47 179.7(3)
N14 N15 C47 C46 0.2(4)
Cu2 N15 C47 C46 179.2(2)
N14 N15 C47 C48 177.9(3)
Cu2 N15 C47 C48 -3.1(4)
N13 C46 C47 N15 0.1(4)
N13 C46 C47 C48 -177.0(4)
C52 N16 C48 C49 -0.2(5)
Cu2 N16 C48 C49 179.1(3)
C52 N16 C48 C47 -178.8(3)
Cu2 N16 C48 C47 0.5(4)
N15 C47 C48 N16 1.8(5)
C46 C47 C48 N16 178.6(4)
N15 C47 C48 C49 -176.8(3)
C46 C47 C48 C49 0.0(7)
N16 C48 C49 C50 0.4(6)
C47 C48 C49 C50 178.8(4)
C48 C49 C50 C51 -0.4(6)
C49 C50 C51 C52 0.2(6)
C48 N16 C52 C51 0.0(6)
Cu2 N16 C52 C51 -179.2(3)
C50 C51 C52 N16 0.0(6)
C57 N17 C53 C54 59.1(4)
C56 N17 C53 C54 -57.3(4)
Cu1 N17 C53 C54 177.9(2)
C58 N18 C54 C53 -56.9(4)
C55 N18 C54 C53 59.7(4)
N17 C53 C54 N18 -2.4(4)
C58 N18 C55 C56 59.8(4)
C54 N18 C55 C56 -56.8(4)
C53 N17 C56 C55 60.0(4)
C57 N17 C56 C55 -56.8(4)
Cu1 N17 C56 C55 -177.8(2)
N18 C55 C56 N17 -2.5(5)
C53 N17 C57 C58 -56.3(4)
C56 N17 C57 C58 60.3(4)
Cu1 N17 C57 C58 -175.5(2)
C54 N18 C58 C57 59.8(4)
C55 N18 C58 C57 -56.6(4)
N17 C57 C58 N18 -3.0(4)
C60 N20 C59 O2 -9.2(13)
C61 N20 C59 O2 165.8(6)
C63 N21 C62 O3 -9.3(10)
C64 N21 C62 O3 -177.7(5)
C67 N22 C65 O4 175.7(6)
C66 N22 C65 O4 -6.1(9)
C69 N23 C68 O5 6.2(14)
C70 N23 C68 O5 178.6(8)
C73 N24 C71 O6 -176.1(12)
C72 N24 C71 O6 23(2)

loop_
_platon_squeeze_void_nr
_platon_squeeze_void_average_x
_platon_squeeze_void_average_y
_platon_squeeze_void_average_z
_platon_squeeze_void_volume
_platon_squeeze_void_count_electrons
_platon_squeeze_void_content
1 0.500 0.000 0.500 415 124 ' '
